data_1541082
loop_
_publ_author_name
'Palkina, K.K.'
'Maksimova, S.I.'
'Chibiskova, N.T.'
'Mironova, V.S.'
'Tananaev, I.V.'

_publ_section_title
;
 The crystal structures of Ln H P2 O6 (H2 O)4 (Ln= Gd, Dy, Ho) and the
 variation in the p-p bond length in the hypophosphate anion for Ln= Nd -
 Yb
;
_journal_name_full 'Zhurnal Neorganicheskoi Khimii'
_journal_page_first 1790
_journal_page_last 1792
_journal_volume 32
_journal_year 1987
_chemical_formula_sum 'Dy H9 O10 P2'
_chemical_name_systematic 'Dy H (P2 O6) (H2 O)4'
_space_group_IT_number 52
_symmetry_space_group_name_Hall '-P 2n 2b'
_symmetry_space_group_name_H-M 'P b n n'
_cell_angle_alpha 90
_cell_angle_beta 90
_cell_angle_gamma 90
_cell_formula_units_Z 4
_cell_length_a 7.202
_cell_length_b 9.859
_cell_length_c 11.53
_cell_volume 818.682
_citation_journal_id_ASTM ZNOKAQ
_cod_data_source_file Palkina_ZNOKAQ_1987_478.cif
_cod_data_source_block H9Dy1O10P2
_cod_original_cell_volume 818.6821
_cod_original_sg_symbol_Hall '-P 2a 2bc (z,x,y)'
_cod_original_formula_sum 'H9 Dy1 O10 P2'
_cod_database_code 1541082

loop_
_symmetry_equiv_pos_as_xyz
x,y,z
x,-y+1/2,-z
-x+1/2,y,-z+1/2
-x+1/2,-y+1/2,z+1/2
-x,-y,-z
-x,y-1/2,z
x-1/2,-y,z-1/2
x-1/2,y-1/2,-z-1/2

loop_
_atom_site_label
_atom_site_type_symbol
_atom_site_fract_x
_atom_site_fract_y
_atom_site_fract_z
_atom_site_occupancy
_atom_site_U_iso_or_equiv
O5 O-2 0.9034 0.128 0.0888 1 0.0
H3 H+1 0.02 0.13 0.07 1 0.0
O4 O-2 0.6875 0.4014 0.1124 1 0.0
O2 O-2 0.2257 0.1337 0.4678 1 0.0
H5 H+1 0.17 0.3 0.15 1 0.0
H1 H+1 0.07 0.41 0.22 1 0.0
H2 H+1 0.3 0.25 0 1 0.0
O1 O-2 0.9557 0.0867 0.3324 1 0.0
O3 O-2 0.0595 0.343 0.2035 1 0.0
Dy1 Dy+3 0.25 0.73937 0.25 1 0.0
P1 P+4 0.4166 0.0292 0.0754 1 0.0
H4 H+1 0.12 0.63 0.04 1 0.0
